data_7154727
loop_
_publ_author_name
'Zhu, Jianan'
'Wei, Ying'
'Lin, Dongqing'
'Ou, Changjin'
'Xie, Linghai'
'Zhao, Yu'
'Huang, Wei'

_publ_section_title
;
 One-pot synthesis of benzoxaborole derivatives from the
 palladium-catalyzed cross-coupling reaction of alkoxydiboron with
 unprotected o-bromobenzylalcohols.
;
_journal_issue 46
_journal_name_full 'Organic &amp; biomolecular chemistry'
_journal_page_first 11362
_journal_page_last 11368
_journal_paper_doi 10.1039/c5ob01781e
_journal_volume 13
_journal_year 2015
_chemical_formula_moiety '2(C19 H13 B O2), C7 H8'
_chemical_formula_sum 'C45 H34 B2 O4'
_chemical_formula_weight 660.34
_chemical_name_systematic
; 
 ? 
;
_space_group_IT_number 2
_symmetry_cell_setting triclinic
_symmetry_space_group_name_Hall '-P 1'
_symmetry_space_group_name_H-M 'P -1'
_atom_sites_solution_hydrogens geom
_atom_sites_solution_primary direct
_atom_sites_solution_secondary difmap
_audit_creation_method SHELXL-97
_audit_update_record
;
2014-12-15 deposited with the CCDC.
2015-09-23 downloaded from the CCDC.
;
_cell_angle_alpha 107.793(3)
_cell_angle_beta 92.053(3)
_cell_angle_gamma 114.166(3)
_cell_formula_units_Z 1
_cell_length_a 8.5900(6)
_cell_length_b 9.4711(7)
_cell_length_c 12.6798(10)
_cell_measurement_reflns_used 1952
_cell_measurement_temperature 173(2)
_cell_measurement_theta_max 24.85
_cell_measurement_theta_min 3.43
_cell_volume 880.65(12)
_computing_structure_refinement 'SHELXL-97 (Sheldrick, 2008)'
_computing_structure_solution 'SHELXS-97 (Sheldrick, 2008)'
_diffrn_ambient_temperature 173(2)
_diffrn_measured_fraction_theta_full 0.975
_diffrn_measured_fraction_theta_max 0.975
_diffrn_measurement_device_type 'PHOTON 100 CMOS detector'
_diffrn_measurement_method 'omega scan'
_diffrn_radiation_monochromator 'TRIUMPH curved crystal monochromator'
_diffrn_radiation_source 'fine-focus sealed tube'
_diffrn_radiation_type MoK\a
_diffrn_radiation_wavelength 0.71073
_diffrn_reflns_av_R_equivalents 0.0748
_diffrn_reflns_av_sigmaI/netI 0.1024
_diffrn_reflns_limit_h_max 9
_diffrn_reflns_limit_h_min -10
_diffrn_reflns_limit_k_max 10
_diffrn_reflns_limit_k_min -11
_diffrn_reflns_limit_l_max 15
_diffrn_reflns_limit_l_min -15
_diffrn_reflns_number 7132
_diffrn_reflns_theta_full 25.03
_diffrn_reflns_theta_max 25.03
_diffrn_reflns_theta_min 3.01
_exptl_absorpt_coefficient_mu 0.077
_exptl_absorpt_correction_T_max 0.9877
_exptl_absorpt_correction_T_min 0.9839
_exptl_absorpt_correction_type multi-scan
_exptl_absorpt_process_details 'SADABS (Bruker, 2000)'
_exptl_crystal_density_diffrn 1.245
_exptl_crystal_density_method 'not measured'
_exptl_crystal_F_000 346
_exptl_crystal_size_max 0.21
_exptl_crystal_size_mid 0.19
_exptl_crystal_size_min 0.16
_refine_diff_density_max 0.205
_refine_diff_density_min -0.211
_refine_diff_density_rms 0.043
_refine_ls_extinction_coef 0.042(7)
_refine_ls_extinction_expression Fc^*^=kFc[1+0.001xFc^2^\l^3^/sin(2\q)]^-1/4^
_refine_ls_extinction_method SHELXL
_refine_ls_goodness_of_fit_ref 1.012
_refine_ls_hydrogen_treatment mixed
_refine_ls_matrix_type full
_refine_ls_number_parameters 239
_refine_ls_number_reflns 3040
_refine_ls_number_restraints 51
_refine_ls_restrained_S_all 1.018
_refine_ls_R_factor_all 0.1270
_refine_ls_R_factor_gt 0.0531
_refine_ls_shift/su_max 0.000
_refine_ls_shift/su_mean 0.000
_refine_ls_structure_factor_coef Fsqd
_refine_ls_weighting_details 'calc w=1/[\s^2^(Fo^2^)+(0.0452P)^2^+0.1019P] where P=(Fo^2^+2Fc^2^)/3'
_refine_ls_weighting_scheme calc
_refine_ls_wR_factor_gt 0.0993
_refine_ls_wR_factor_ref 0.1261
_reflns_number_gt 1676
_reflns_number_total 3040
_reflns_threshold_expression >2sigma(I)
_cod_data_source_file c5ob01781e2.cif
_cod_data_source_block 1
_cod_depositor_comments
;
The following automatic conversions were performed:

'_symmetry_cell_setting' value 'Triclinic' changed to 'triclinic'
according to
/usr/data/users/saulius/crontab/automatic-downloads/rss-feeds/RSC/lib/dictionaries/cif_core.dic
dictionary named 'cif_core.dic' version 2.4.2 from 2011-04-26.

Automatic conversion script
Id: cif_fix_values 3271 2015-04-21 07:52:19Z andrius 

 Adding full bibliography for 7154727.cif.
;
_cod_original_cell_volume 880.65(11)
_cod_original_sg_symbol_H-M P-1
_cod_database_code 7154727

loop_
_symmetry_equiv_pos_as_xyz
'x, y, z'
'-x, -y, -z'

loop_
_atom_site_label
_atom_site_type_symbol
_atom_site_fract_x
_atom_site_fract_y
_atom_site_fract_z
_atom_site_U_iso_or_equiv
_atom_site_adp_type
_atom_site_occupancy
_atom_site_symmetry_multiplicity
_atom_site_calc_flag
_atom_site_refinement_flags
_atom_site_disorder_assembly
_atom_site_disorder_group
C1 C 0.3330(3) 0.2637(3) 0.1922(2) 0.0298(6) Uani 1 1 d . . .
C2 C 0.3186(3) 0.2151(3) 0.2962(2) 0.0299(6) Uani 1 1 d . . .
C3 C 0.4351(4) 0.3024(4) 0.3989(2) 0.0375(7) Uani 1 1 d . . .
H3 H 0.5337 0.4041 0.4105 0.045 Uiso 1 1 calc R . .
C4 C 0.4013(4) 0.2348(4) 0.4834(2) 0.0476(8) Uani 1 1 d . . .
H4 H 0.4789 0.2904 0.5539 0.057 Uiso 1 1 calc R . .
C5 C 0.2566(4) 0.0878(4) 0.4666(3) 0.0498(8) Uani 1 1 d . . .
H5 H 0.2367 0.0436 0.5254 0.060 Uiso 1 1 calc R . .
C6 C 0.1408(4) 0.0047(4) 0.3656(2) 0.0410(8) Uani 1 1 d . . .
H6 H 0.0405 -0.0951 0.3554 0.049 Uiso 1 1 calc R . .
C7 C 0.1722(3) 0.0684(3) 0.2784(2) 0.0318(7) Uani 1 1 d . . .
B1 B 0.0793(4) 0.0149(4) 0.1571(3) 0.0339(8) Uani 1 1 d . . .
C9 C 0.5898(3) 0.4375(3) 0.1407(2) 0.0337(7) Uani 1 1 d . . .
C10 C 0.4989(3) 0.2810(3) 0.1468(2) 0.0312(7) Uani 1 1 d . . .
C11 C 0.5650(4) 0.1658(4) 0.1175(2) 0.0398(7) Uani 1 1 d . . .
H11 H 0.5041 0.0594 0.1225 0.048 Uiso 1 1 calc R . .
C12 C 0.7226(4) 0.2101(4) 0.0806(2) 0.0479(8) Uani 1 1 d . . .
H12 H 0.7696 0.1327 0.0596 0.058 Uiso 1 1 calc R . .
C13 C 0.8117(4) 0.3646(4) 0.0740(2) 0.0481(8) Uani 1 1 d . . .
H13 H 0.9191 0.3921 0.0482 0.058 Uiso 1 1 calc R . .
C14 C 0.7468(4) 0.4808(4) 0.1046(2) 0.0414(8) Uani 1 1 d . . .
H14 H 0.8091 0.5877 0.1007 0.050 Uiso 1 1 calc R . .
C15 C 0.4890(3) 0.5316(3) 0.1791(2) 0.0324(7) Uani 1 1 d . . .
C16 C 0.3396(3) 0.4317(3) 0.2083(2) 0.0311(7) Uani 1 1 d . . .
C17 C 0.2203(4) 0.4886(4) 0.2476(2) 0.0397(7) Uani 1 1 d . . .
H17 H 0.1181 0.4199 0.2671 0.048 Uiso 1 1 calc R . .
C18 C 0.2545(4) 0.6498(4) 0.2576(3) 0.0485(8) Uani 1 1 d . . .
H18 H 0.1742 0.6914 0.2839 0.058 Uiso 1 1 calc R . .
C19 C 0.4041(4) 0.7500(4) 0.2296(3) 0.0493(8) Uani 1 1 d . . .
H19 H 0.4251 0.8595 0.2372 0.059 Uiso 1 1 calc R . .
C20 C 0.5238(4) 0.6930(4) 0.1905(2) 0.0424(8) Uani 1 1 d . . .
H20 H 0.6268 0.7623 0.1720 0.051 Uiso 1 1 calc R . .
C21 C 0.0942(5) 0.6580(6) 0.5756(3) 0.0735(10) Uani 0.50 1 d PDU A 1
C24 C 0.1908(10) 0.8152(9) 0.6464(6) 0.069(2) Uani 0.50 1 d PDU A 1
H24A H 0.1587 0.8901 0.6222 0.103 Uiso 0.50 1 calc PR A 1
H24B H 0.3141 0.8452 0.6451 0.103 Uiso 0.50 1 calc PR A 1
H24C H 0.1697 0.8242 0.7231 0.103 Uiso 0.50 1 calc PR A 1
C21' C 0.0942(5) 0.6580(6) 0.5756(3) 0.0735(10) Uani 0.50 1 d PU A 2
H21A H 0.1590 0.7670 0.6283 0.088 Uiso 0.50 1 calc PR A 2
C22 C -0.0208(5) 0.6291(6) 0.4834(3) 0.0756(11) Uani 1 1 d DU . .
H22A H -0.0343 0.7183 0.4720 0.091 Uiso 1 1 calc R A 1
C23 C 0.1139(5) 0.5272(6) 0.5904(3) 0.0721(11) Uani 1 1 d DU . .
H23A H 0.1938 0.5470 0.6532 0.087 Uiso 1 1 calc R A 1
O1 O 0.1778(2) 0.1308(2) 0.11032(14) 0.0329(5) Uani 1 1 d . . .
O2 O -0.0699(2) -0.1176(2) 0.09973(16) 0.0433(6) Uani 1 1 d D . .
H2 H -0.104(4) -0.122(4) 0.0359(17) 0.052 Uiso 1 1 d D . .

loop_
_atom_site_aniso_label
_atom_site_aniso_U_11
_atom_site_aniso_U_22
_atom_site_aniso_U_33
_atom_site_aniso_U_23
_atom_site_aniso_U_13
_atom_site_aniso_U_12
C1 0.0241(14) 0.0230(16) 0.0306(15) 0.0072(13) 0.0034(12) 0.0013(13)
C2 0.0277(15) 0.0323(17) 0.0307(15) 0.0100(13) 0.0087(13) 0.0145(14)
C3 0.0336(16) 0.0339(18) 0.0359(17) 0.0087(15) 0.0069(14) 0.0089(15)
C4 0.054(2) 0.053(2) 0.0339(18) 0.0151(16) 0.0038(15) 0.0212(19)
C5 0.062(2) 0.054(2) 0.0373(19) 0.0224(17) 0.0082(17) 0.025(2)
C6 0.0433(18) 0.0329(18) 0.0449(19) 0.0176(16) 0.0119(15) 0.0121(16)
C7 0.0321(16) 0.0292(17) 0.0356(17) 0.0160(14) 0.0092(13) 0.0115(14)
B1 0.0270(18) 0.028(2) 0.041(2) 0.0114(16) 0.0084(16) 0.0070(17)
C9 0.0278(15) 0.0350(18) 0.0292(16) 0.0121(14) 0.0049(13) 0.0047(14)
C10 0.0269(15) 0.0300(17) 0.0247(15) 0.0051(13) 0.0043(12) 0.0046(14)
C11 0.0357(17) 0.0298(18) 0.0427(18) 0.0068(15) 0.0098(15) 0.0079(15)
C12 0.0412(19) 0.049(2) 0.050(2) 0.0088(17) 0.0167(16) 0.0214(18)
C13 0.0314(17) 0.058(2) 0.0453(19) 0.0152(17) 0.0167(15) 0.0121(18)
C14 0.0323(17) 0.040(2) 0.0434(18) 0.0157(16) 0.0114(14) 0.0071(16)
C15 0.0292(15) 0.0286(17) 0.0311(16) 0.0105(14) 0.0015(13) 0.0053(14)
C16 0.0278(15) 0.0288(17) 0.0312(15) 0.0120(13) 0.0027(13) 0.0064(14)
C17 0.0303(16) 0.0364(19) 0.0498(19) 0.0173(15) 0.0112(14) 0.0103(15)
C18 0.049(2) 0.043(2) 0.058(2) 0.0198(17) 0.0093(17) 0.0234(18)
C19 0.054(2) 0.039(2) 0.059(2) 0.0254(17) 0.0073(17) 0.0179(18)
C20 0.0344(17) 0.038(2) 0.050(2) 0.0223(16) 0.0071(15) 0.0071(16)
C21 0.052(2) 0.111(3) 0.078(2) 0.057(2) 0.0348(18) 0.037(2)
C24 0.065(5) 0.066(5) 0.080(5) 0.036(4) 0.011(4) 0.026(4)
C21' 0.052(2) 0.111(3) 0.078(2) 0.057(2) 0.0348(18) 0.037(2)
C22 0.060(2) 0.116(3) 0.085(3) 0.067(3) 0.033(2) 0.046(3)
C23 0.051(2) 0.119(3) 0.083(3) 0.069(3) 0.030(2) 0.047(2)
O1 0.0259(10) 0.0287(12) 0.0320(11) 0.0104(9) 0.0025(8) 0.0011(9)
O2 0.0366(12) 0.0357(13) 0.0411(13) 0.0177(11) -0.0010(10) -0.0018(11)

loop_
_atom_type_symbol
_atom_type_description
_atom_type_scat_dispersion_real
_atom_type_scat_dispersion_imag
_atom_type_scat_source
C C 0.0033 0.0016 'International Tables Vol C Tables 4.2.6.8 and 6.1.1.4'
H H 0.0000 0.0000 'International Tables Vol C Tables 4.2.6.8 and 6.1.1.4'
O O 0.0106 0.0060 'International Tables Vol C Tables 4.2.6.8 and 6.1.1.4'
B B 0.0013 0.0007 'International Tables Vol C Tables 4.2.6.8 and 6.1.1.4'

loop_
_geom_angle_atom_site_label_1
_geom_angle_atom_site_label_2
_geom_angle_atom_site_label_3
_geom_angle
_geom_angle_site_symmetry_1
O1 C1 C2 103.5(2) .
O1 C1 C16 110.91(19) .
C2 C1 C16 115.6(2) .
O1 C1 C10 111.7(2) .
C2 C1 C10 114.3(2) .
C16 C1 C10 101.2(2) .
C7 C2 C3 122.2(2) .
C7 C2 C1 111.7(2) .
C3 C2 C1 126.2(2) .
C4 C3 C2 117.4(3) .
C4 C3 H3 121.3 .
C2 C3 H3 121.3 .
C5 C4 C3 121.1(3) .
C5 C4 H4 119.5 .
C3 C4 H4 119.5 .
C6 C5 C4 120.9(3) .
C6 C5 H5 119.5 .
C4 C5 H5 119.5 .
C5 C6 C7 119.4(3) .
C5 C6 H6 120.3 .
C7 C6 H6 120.3 .
C2 C7 C6 119.0(3) .
C2 C7 B1 105.7(2) .
C6 C7 B1 135.3(3) .
O2 B1 O1 122.6(3) .
O2 B1 C7 129.2(3) .
O1 B1 C7 108.2(2) .
C14 C9 C10 120.7(3) .
C14 C9 C15 131.4(3) .
C10 C9 C15 107.9(2) .
C11 C10 C9 120.7(2) .
C11 C10 C1 128.0(2) .
C9 C10 C1 111.2(2) .
C12 C11 C10 118.2(3) .
C12 C11 H11 120.9 .
C10 C11 H11 120.9 .
C13 C12 C11 121.0(3) .
C13 C12 H12 119.5 .
C11 C12 H12 119.5 .
C12 C13 C14 120.9(3) .
C12 C13 H13 119.5 .
C14 C13 H13 119.5 .
C9 C14 C13 118.5(3) .
C9 C14 H14 120.8 .
C13 C14 H14 120.8 .
C16 C15 C20 120.7(2) .
C16 C15 C9 108.6(2) .
C20 C15 C9 130.7(3) .
C17 C16 C15 121.2(2) .
C17 C16 C1 127.8(2) .
C15 C16 C1 111.0(2) .
C16 C17 C18 118.1(3) .
C16 C17 H17 121.0 .
C18 C17 H17 121.0 .
C19 C18 C17 120.8(3) .
C19 C18 H18 119.6 .
C17 C18 H18 119.6 .
C18 C19 C20 121.1(3) .
C18 C19 H19 119.5 .
C20 C19 H19 119.5 .
C19 C20 C15 118.2(3) .
C19 C20 H20 120.9 .
C15 C20 H20 120.9 .
C24 C21 C23 121.4(5) .
C24 C21 C22 119.0(5) .
C23 C21 C22 119.5(4) .
C21 C24 H24A 109.5 .
C21 C24 H24B 109.5 .
H24A C24 H24B 109.5 .
C21 C24 H24C 109.5 .
H24A C24 H24C 109.5 .
H24B C24 H24C 109.5 .
C23 C22 C21 119.7(4) 2_566
C23 C22 H22A 120.2 2_566
C21 C22 H22A 120.2 .
C22 C23 C21 120.8(4) 2_566
C22 C23 H23A 119.6 2_566
C21 C23 H23A 119.6 .
B1 O1 C1 111.0(2) .
B1 O2 H2 116(2) .

loop_
_geom_bond_atom_site_label_1
_geom_bond_atom_site_label_2
_geom_bond_distance
_geom_bond_site_symmetry_2
C1 O1 1.473(3) .
C1 C2 1.518(3) .
C1 C16 1.518(3) .
C1 C10 1.522(3) .
C2 C7 1.386(4) .
C2 C3 1.397(4) .
C3 C4 1.391(4) .
C3 H3 0.9500 .
C4 C5 1.382(4) .
C4 H4 0.9500 .
C5 C6 1.378(4) .
C5 H5 0.9500 .
C6 C7 1.398(3) .
C6 H6 0.9500 .
C7 B1 1.538(4) .
B1 O2 1.344(4) .
B1 O1 1.394(3) .
C9 C14 1.379(4) .
C9 C10 1.393(4) .
C9 C15 1.476(4) .
C10 C11 1.388(4) .
C11 C12 1.388(4) .
C11 H11 0.9500 .
C12 C13 1.377(4) .
C12 H12 0.9500 .
C13 C14 1.390(4) .
C13 H13 0.9500 .
C14 H14 0.9500 .
C15 C16 1.390(4) .
C15 C20 1.391(4) .
C16 C17 1.383(3) .
C17 C18 1.395(4) .
C17 H17 0.9500 .
C18 C19 1.385(4) .
C18 H18 0.9500 .
C19 C20 1.386(4) .
C19 H19 0.9500 .
C20 H20 0.9500 .
C21 C24 1.352(7) .
C21 C23 1.383(5) .
C21 C22 1.384(5) .
C24 H24A 0.9800 .
C24 H24B 0.9800 .
C24 H24C 0.9800 .
C22 C23 1.355(5) 2_566
C22 H22A 0.9500 .
C23 C22 1.355(5) 2_566
C23 H23A 0.9500 .
O2 H2 0.833(17) .
